data_2202604
loop_
_publ_author_name
'Cherouana, Aouatef'
'Bouchouit, Karim'
'Bendjeddou, Lamia'
'Benali-Cherif, Nourredine'

_publ_section_title
;
 Cytosinium nitrate
;
_journal_issue 7
_journal_name_full 'Acta Crystallographica Section E'
_journal_page_first o983
_journal_page_last o985
_journal_paper_doi 10.1107/S160053680301287X
_journal_volume 59
_journal_year 2003
_chemical_formula_iupac 'C4 H6 N3 O 1+, N O3 1-'
_chemical_formula_moiety 'C4 H6 N3 O 1+, N O3 1-'
_chemical_formula_structural 'C4 H6 N4 O4'
_chemical_formula_sum 'C4 H6 N4 O4'
_chemical_formula_weight 174.13
_chemical_name_common 'Cytosinium bisulfate'
_space_group_IT_number 2
_symmetry_cell_setting triclinic
_symmetry_space_group_name_Hall '-P 1'
_symmetry_space_group_name_H-M 'P -1'
_atom_sites_solution_hydrogens geom
_atom_sites_solution_primary direct
_atom_sites_solution_secondary difmap
_cell_angle_alpha 71.96(2)
_cell_angle_beta 72.84(3)
_cell_angle_gamma 73.75(3)
_cell_formula_units_Z 2
_cell_length_a 6.5300(2)
_cell_length_b 6.7240(2)
_cell_length_c 9.2110(3)
_cell_measurement_reflns_used 3964
_cell_measurement_temperature 293(2)
_cell_measurement_theta_max 25.50
_cell_measurement_theta_min 2.39
_cell_volume 359.44(8)
_computing_cell_refinement 'DENZO and SCALEPACK (Otwinowski & Minor, 1997)'
_computing_data_collection 'KappaCCD Software (Nonius, 1998)'
_computing_data_reduction 'DENZO and SCALEPACK'
_computing_molecular_graphics 'ORTEP-3 (Farrujia, 1997) and PLUTON (Spek, 1990 )'
_computing_publication_material 'WinGX (Farrugia, 1999)'
_computing_structure_refinement 'SHELXL97 (Sheldrick, 1997)'
_computing_structure_solution 'SIR2002 (Burla et al., 2003)'
_diffrn_ambient_temperature 293(2)
_diffrn_measured_fraction_theta_full 0.902
_diffrn_measured_fraction_theta_max 0.902
_diffrn_measurement_device KappaCCD
_diffrn_measurement_method \f
_diffrn_radiation_monochromator graphite
_diffrn_radiation_source 'fine-focus sealed tube'
_diffrn_radiation_type MoK\a
_diffrn_radiation_wavelength 0.71073
_diffrn_reflns_av_R_equivalents 0.0327
_diffrn_reflns_av_sigmaI/netI 0.0316
_diffrn_reflns_limit_h_max 7
_diffrn_reflns_limit_h_min -7
_diffrn_reflns_limit_k_max 8
_diffrn_reflns_limit_k_min -8
_diffrn_reflns_limit_l_max 11
_diffrn_reflns_limit_l_min -10
_diffrn_reflns_number 3964
_diffrn_reflns_theta_full 25.50
_diffrn_reflns_theta_max 25.50
_diffrn_reflns_theta_min 2.39
_diffrn_standards_decay_% 0
_diffrn_standards_interval_count 0
_diffrn_standards_interval_time 0
_diffrn_standards_number 0
_exptl_absorpt_coefficient_mu 0.144
_exptl_absorpt_correction_type none
_exptl_crystal_colour colorless
_exptl_crystal_density_diffrn 1.609
_exptl_crystal_density_method 'not measured'
_exptl_crystal_description prism
_exptl_crystal_F_000 180
_exptl_crystal_size_max 0.6
_exptl_crystal_size_mid 0.25
_exptl_crystal_size_min 0.15
_refine_diff_density_max 0.143
_refine_diff_density_min -0.190
_refine_ls_extinction_method none
_refine_ls_goodness_of_fit_ref 1.069
_refine_ls_hydrogen_treatment constr
_refine_ls_matrix_type full
_refine_ls_number_parameters 109
_refine_ls_number_reflns 1206
_refine_ls_number_restraints 0
_refine_ls_restrained_S_all 1.069
_refine_ls_R_factor_all 0.0463
_refine_ls_R_factor_gt 0.0395
_refine_ls_shift/su_max 0.001
_refine_ls_shift/su_mean 0.000
_refine_ls_structure_factor_coef Fsqd
_refine_ls_weighting_details 'calc w = 1/[\s^2^(Fo^2^)+(0.0625P)^2^+0.0661P] where P = (Fo^2^+2Fc^2^)/3'
_refine_ls_weighting_scheme calc
_refine_ls_wR_factor_gt 0.1077
_refine_ls_wR_factor_ref 0.1125
_reflns_number_gt 1065
_reflns_number_total 1206
_reflns_threshold_expression I>2\s(I)
_cod_data_source_file dn6078.cif
_cod_data_source_block I
_cod_original_cell_volume 359.44(7)
_cod_original_sg_symbol_Hall P-1
_cod_database_code 2202604
_cod_database_fobs_code 2202604

loop_
_symmetry_equiv_pos_as_xyz
'x, y, z'
'-x, -y, -z'

loop_
_atom_site_label
_atom_site_fract_x
_atom_site_fract_y
_atom_site_fract_z
_atom_site_U_iso_or_equiv
_atom_site_adp_type
_atom_site_calc_flag
_atom_site_refinement_flags
_atom_site_occupancy
_atom_site_disorder_assembly
_atom_site_disorder_group
_atom_site_type_symbol
O1 0.2496(2) 0.59645(18) 0.70155(13) 0.0522(4) Uani d . 1 . . O
O7 0.2601(2) 0.64175(17) 0.06706(14) 0.0514(4) Uani d . 1 . . O
N3 0.2631(2) 0.33556(19) 0.26056(14) 0.0375(3) Uani d . 1 . . N
H3 0.2750 0.4001 0.3241 0.045 Uiso calc R 1 . . H
O2 0.2593(2) 0.28692(18) 0.67381(15) 0.0561(4) Uani d . 1 . . O
N1 0.2401(2) 0.34027(19) 0.01434(15) 0.0390(3) Uani d . 1 . . N
H1 0.2352 0.4051 -0.0814 0.047 Uiso calc R 1 . . H
O3 0.2460(2) 0.56423(19) 0.47820(13) 0.0538(4) Uani d . 1 . . O
N8 0.2566(2) 0.0355(2) 0.46429(16) 0.0453(4) Uani d . 1 . . N
H8A 0.2644 0.1087 0.5236 0.054 Uiso calc R 1 . . H
H8B 0.2507 -0.0974 0.5019 0.054 Uiso calc R 1 . . H
N 0.2525(2) 0.4804(2) 0.61792(14) 0.0383(3) Uani d . 1 . . N
C2 0.2551(2) 0.4538(2) 0.10955(18) 0.0368(4) Uani d . 1 . . C
C4 0.2537(2) 0.1266(2) 0.31673(18) 0.0359(4) Uani d . 1 . . C
C6 0.2327(3) 0.1300(3) 0.0642(2) 0.0415(4) Uani d . 1 . . C
H6 0.2231 0.0610 -0.0060 0.050 Uiso calc R 1 . . H
C5 0.2389(3) 0.0185(2) 0.2118(2) 0.0424(4) Uani d . 1 . . C
H5 0.2336 -0.1257 0.2442 0.051 Uiso calc R 1 . . H

loop_
_atom_site_aniso_label
_atom_site_aniso_U_11
_atom_site_aniso_U_22
_atom_site_aniso_U_33
_atom_site_aniso_U_12
_atom_site_aniso_U_13
_atom_site_aniso_U_23
O1 0.0809(8) 0.0434(7) 0.0387(7) -0.0139(6) -0.0144(6) -0.0175(5)
O7 0.0786(8) 0.0320(6) 0.0474(7) -0.0182(5) -0.0147(6) -0.0090(5)
N3 0.0509(7) 0.0329(7) 0.0358(7) -0.0128(5) -0.0122(6) -0.0127(5)
O2 0.0915(9) 0.0344(6) 0.0439(7) -0.0186(6) -0.0192(6) -0.0034(5)
N1 0.0517(7) 0.0360(7) 0.0331(7) -0.0120(5) -0.0108(5) -0.0105(5)
O3 0.0870(9) 0.0452(7) 0.0320(7) -0.0170(6) -0.0199(6) -0.0048(5)
N8 0.0635(9) 0.0351(7) 0.0399(8) -0.0128(6) -0.0172(6) -0.0056(5)
N 0.0468(7) 0.0362(7) 0.0319(7) -0.0092(5) -0.0075(5) -0.0092(5)
C2 0.0425(8) 0.0327(8) 0.0380(8) -0.0101(6) -0.0084(6) -0.0115(6)
C4 0.0378(7) 0.0315(7) 0.0394(9) -0.0066(5) -0.0099(6) -0.0097(6)
C6 0.0500(9) 0.0363(8) 0.0455(9) -0.0094(6) -0.0113(7) -0.0192(6)
C5 0.0573(9) 0.0288(7) 0.0457(10) -0.0109(6) -0.0132(7) -0.0126(6)

loop_
_atom_type_symbol
_atom_type_description
_atom_type_scat_dispersion_real
_atom_type_scat_dispersion_imag
_atom_type_scat_source
C C 0.0033 0.0016 'International Tables Vol C Tables 4.2.6.8 and 6.1.1.4'
H H 0 0 'International Tables Vol C Tables 4.2.6.8 and 6.1.1.4'
N N 0.0061 0.0033 'International Tables Vol C Tables 4.2.6.8 and 6.1.1.4'
O O 0.0106 0.006 'International Tables Vol C Tables 4.2.6.8 and 6.1.1.4'

loop_
_geom_angle_atom_site_label_1
_geom_angle_atom_site_label_2
_geom_angle_atom_site_label_3
_geom_angle
_geom_angle_publ_flag
C4 N3 C2 125.29(12) ?
C4 N3 H3 117.4 ?
C2 N3 H3 117.4 ?
C6 N1 C2 122.86(13) ?
C6 N1 H1 118.6 ?
C2 N1 H1 118.6 ?
C4 N8 H8A 120.0 ?
C4 N8 H8B 120.0 ?
H8A N8 H8B 120.0 ?
O2 N O3 120.97(12) y
O2 N O1 120.46(12) y
O3 N O1 118.56(13) y
O7 C2 N1 123.60(13) ?
O7 C2 N3 122.19(13) ?
N1 C2 N3 114.21(12) ?
N8 C4 N3 118.85(13) ?
N8 C4 C5 123.60(14) ?
N3 C4 C5 117.55(13) ?
C5 C6 N1 121.97(14) ?
C5 C6 H6 119.0 ?
N1 C6 H6 119.0 ?
C6 C5 C4 118.11(14) ?
C6 C5 H5 120.9 ?
C4 C5 H5 120.9 ?

loop_
_geom_bond_atom_site_label_1
_geom_bond_atom_site_label_2
_geom_bond_site_symmetry_2
_geom_bond_distance
_geom_bond_publ_flag
O1 N . 1.2483(17) y
O2 N . 1.2352(17) y
O3 N . 1.2432(17) y
O7 C2 . 1.2084(18) y
N3 C4 . 1.3510(19) y
N3 C2 . 1.3799(19) y
N3 H3 . 0.8600 ?
N1 C6 . 1.355(2) y
N1 C2 . 1.3670(18) y
N1 H1 . 0.8600 ?
N8 C4 . 1.310(2) y
N8 H8A . 0.8600 ?
N8 H8B . 0.8600 ?
C4 C5 . 1.415(2) y
C6 C5 . 1.339(2) y
C6 H6 . 0.9300 ?
C5 H5 . 0.9300 ?

loop_
_geom_hbond_atom_site_label_D
_geom_hbond_atom_site_label_H
_geom_hbond_atom_site_label_A
_geom_hbond_site_symmetry_A
_geom_hbond_distance_DH
_geom_hbond_distance_HA
_geom_hbond_distance_DA
_geom_hbond_angle_DHA
N3 H3 O3 . 0.86 1.99 2.8419(18) 170
N1 H1 O1 1_554 0.86 2.01 2.8553(18) 169
N1 H1 O2 1_554 0.86 2.56 3.2285(18) 135
N8 H8A O2 . 0.86 2.08 2.9392(19) 176
N8 H8B O1 1_545 0.86 2.30 3.0846(19) 152
N8 H8B O3 1_545 0.86 2.36 3.1513(19) 153

loop_
_cod_related_entry_id
_cod_related_entry_database
_cod_related_entry_code
1 ChemSpider 21131656
